data_2227733
loop_
_publ_author_name
'Esmhosseini, Majid'
'Rezazadeh, Mahdokt'

_publ_section_title
;
 Bis[(2-aminophenyl)methanol-\k^2^<i>N</i>,<i>O</i>]bis(nitrato-\k<i>O</i>)cobalt(II)
;
_journal_coeditor_code JJ2052
_journal_issue 9
_journal_name_full 'Acta Crystallographica Section E'
_journal_page_first m1126
_journal_paper_doi 10.1107/S1600536810032381
_journal_volume 66
_journal_year 2010
_chemical_formula_iupac '[Co (N O3)2 (C7 H9 N O)2]'
_chemical_formula_moiety 'C14 H18 Co N4 O8'
_chemical_formula_sum 'C14 H18 Co N4 O8'
_chemical_formula_weight 429.25
_chemical_name_systematic
;
Bis[(2-aminophenyl)methanol-\k^2^<i>N</i>,<i>O</i>]bis(nitrato-
\k<i>O</i>)cobalt(II)
;
_space_group_IT_number 60
_symmetry_cell_setting orthorhombic
_symmetry_space_group_name_Hall '-P 2bc 2n'
_symmetry_space_group_name_H-M 'P n a b'
_atom_sites_solution_hydrogens geom
_atom_sites_solution_primary direct
_atom_sites_solution_secondary difmap
_cell_angle_alpha 90.00
_cell_angle_beta 90.00
_cell_angle_gamma 90.00
_cell_formula_units_Z 4
_cell_length_a 7.2554(6)
_cell_length_b 10.1685(7)
_cell_length_c 23.250(2)
_cell_measurement_reflns_used 1009
_cell_measurement_temperature 120(2)
_cell_measurement_theta_max 29.19
_cell_measurement_theta_min 2.19
_cell_volume 1715.3(2)
_computing_cell_refinement 'SMART (Bruker, 1998)'
_computing_data_collection 'SMART (Bruker, 1998)'
_computing_data_reduction '<b>SHELXTL (Sheldrick, 2008) [Please check and confirm; usually SAINT]</b>'
_computing_molecular_graphics 'ORTEP-3 for Windows (Farrugia, 1997)'
_computing_publication_material 'WinGX (Farrugia, 1999)'
_computing_structure_refinement 'SHELXTL (Sheldrick, 2008)'
_computing_structure_solution 'SHELXTL (Sheldrick, 2008)'
_diffrn_ambient_temperature 120(2)
_diffrn_measured_fraction_theta_full 0.981
_diffrn_measured_fraction_theta_max 0.981
_diffrn_measurement_device_type 'Bruker SMART CCD area-detector'
_diffrn_measurement_method '\f and \w scans'
_diffrn_radiation_monochromator graphite
_diffrn_radiation_source 'fine-focus sealed tube'
_diffrn_radiation_type MoK\a
_diffrn_radiation_wavelength 0.71073
_diffrn_reflns_av_R_equivalents 0.0461
_diffrn_reflns_av_sigmaI/netI 0.0317
_diffrn_reflns_limit_h_max 9
_diffrn_reflns_limit_h_min -6
_diffrn_reflns_limit_k_max 13
_diffrn_reflns_limit_k_min -11
_diffrn_reflns_limit_l_max 31
_diffrn_reflns_limit_l_min -26
_diffrn_reflns_number 6514
_diffrn_reflns_theta_full 29.19
_diffrn_reflns_theta_max 29.19
_diffrn_reflns_theta_min 2.19
_diffrn_standards_number 0
_exptl_absorpt_coefficient_mu 1.054
_exptl_absorpt_correction_T_max 0.861
_exptl_absorpt_correction_T_min 0.768
_exptl_absorpt_correction_type multi-scan
_exptl_absorpt_process_details '(SADABS; Bruker, 2003)'
_exptl_crystal_colour 'light violet'
_exptl_crystal_density_diffrn 1.662
_exptl_crystal_density_method 'not measured'
_exptl_crystal_description Block
_exptl_crystal_F_000 884
_exptl_crystal_size_max 0.50
_exptl_crystal_size_mid 0.20
_exptl_crystal_size_min 0.15
_refine_diff_density_max 0.456
_refine_diff_density_min -0.459
_refine_ls_extinction_method none
_refine_ls_goodness_of_fit_ref 1.081
_refine_ls_hydrogen_treatment mixed
_refine_ls_matrix_type full
_refine_ls_number_parameters 135
_refine_ls_number_reflns 2271
_refine_ls_number_restraints 0
_refine_ls_restrained_S_all 1.081
_refine_ls_R_factor_all 0.0365
_refine_ls_R_factor_gt 0.0324
_refine_ls_shift/su_max 0.007
_refine_ls_shift/su_mean 0.001
_refine_ls_structure_factor_coef Fsqd
_refine_ls_weighting_details 'calc w=1/[\s^2^(Fo^2^)+(0.0456P)^2^+0.8425P] where P=(Fo^2^+2Fc^2^)/3'
_refine_ls_weighting_scheme calc
_refine_ls_wR_factor_gt 0.0857
_refine_ls_wR_factor_ref 0.0881
_reflns_number_gt 2065
_reflns_number_total 2271
_reflns_threshold_expression I>2\s(I)
_cod_data_source_file jj2052.cif
_cod_data_source_block I
_cod_original_cell_volume 1715.3(3)
_cod_database_code 2227733
_cod_database_fobs_code 2227733

loop_
_symmetry_equiv_pos_site_id
_symmetry_equiv_pos_as_xyz
1 x,y,z
2 1/2+x,1/2-y,1/2-z
3 -x,1/2-y,1/2+z
4 1/2-x,y,-z
5 -x,-y,-z
6 1/2-x,1/2+y,1/2+z
7 x,1/2+y,1/2-z
8 1/2+x,-y,z

loop_
_atom_site_type_symbol
_atom_site_label
_atom_site_fract_x
_atom_site_fract_y
_atom_site_fract_z
_atom_site_U_iso_or_equiv
_atom_site_adp_type
_atom_site_calc_flag
_atom_site_refinement_flags
_atom_site_occupancy
_atom_site_disorder_assembly
_atom_site_disorder_group
O O3 -0.06393(16) 0.10499(10) 0.53584(5) 0.0194(2) Uani d . 1 . .
O O4 -0.24657(15) 0.23434(12) 0.58377(5) 0.0213(2) Uani d . 1 . .
O O1 0.18951(16) 0.45350(10) 0.44211(4) 0.0155(2) Uani d . 1 . .
H H1E 0.142(3) 0.524(2) 0.4531(9) 0.029(6) Uiso d . 1 . .
C C2 0.2247(2) 0.32739(15) 0.35482(6) 0.0145(3) Uani d . 1 . .
C C4 0.4195(2) 0.26108(18) 0.27496(6) 0.0230(3) Uani d . 1 . .
H H4 0.4794 0.2816 0.2407 0.028 Uiso calc R 1 . .
N N2 -0.11401(17) 0.21530(11) 0.55146(5) 0.0135(2) Uani d . 1 . .
C C7 0.23941(19) 0.19961(13) 0.37774(7) 0.0143(3) Uani d . 1 . .
O O2 -0.02236(15) 0.31708(9) 0.53328(5) 0.0151(2) Uani d . 1 . .
Co Co1 0.2500 0.30062(2) 0.5000 0.01128(10) Uani d S 1 . .
C C6 0.3427(2) 0.10409(15) 0.34922(6) 0.0179(3) Uani d . 1 . .
H H6 0.3508 0.0195 0.3642 0.022 Uiso calc R 1 . .
C C3 0.3146(2) 0.35577(15) 0.30337(6) 0.0188(3) Uani d . 1 . .
H H3 0.3044 0.4396 0.2877 0.023 Uiso calc R 1 . .
C C5 0.4337(2) 0.13548(16) 0.29835(7) 0.0223(3) Uani d . 1 . .
H H5 0.5044 0.0721 0.2798 0.027 Uiso calc R 1 . .
N N1 0.15712(18) 0.17223(12) 0.43271(5) 0.0140(2) Uani d . 1 . .
H H1C 0.162(3) 0.088(2) 0.4413(9) 0.028(5) Uiso d . 1 . .
H H1D 0.044(4) 0.189(2) 0.4333(10) 0.027(6) Uiso d . 1 . .
C C1 0.1144(2) 0.43142(13) 0.38520(6) 0.0158(3) Uani d . 1 . .
H H1A 0.1181 0.5126 0.3633 0.019 Uiso calc R 1 . .
H H1B -0.0131 0.4036 0.3882 0.019 Uiso calc R 1 . .

loop_
_atom_site_aniso_label
_atom_site_aniso_U_11
_atom_site_aniso_U_22
_atom_site_aniso_U_33
_atom_site_aniso_U_12
_atom_site_aniso_U_13
_atom_site_aniso_U_23
O3 0.0226(5) 0.0110(4) 0.0246(5) -0.0008(4) 0.0041(4) -0.0014(4)
O4 0.0135(5) 0.0244(6) 0.0259(6) 0.0003(4) 0.0074(4) 0.0004(5)
O1 0.0207(5) 0.0104(4) 0.0152(5) 0.0035(4) 0.0008(4) -0.0007(4)
C2 0.0126(6) 0.0153(6) 0.0155(6) -0.0010(5) -0.0010(5) -0.0010(5)
C4 0.0208(7) 0.0333(8) 0.0149(6) -0.0045(6) 0.0041(6) -0.0032(6)
N2 0.0116(5) 0.0129(5) 0.0160(5) -0.0006(4) -0.0010(4) 0.0005(4)
C7 0.0129(7) 0.0145(6) 0.0155(6) -0.0022(5) -0.0001(5) -0.0014(5)
O2 0.0134(5) 0.0101(4) 0.0219(5) -0.0008(3) 0.0040(4) 0.0008(4)
Co1 0.01166(16) 0.00913(15) 0.01306(15) 0.000 0.00220(9) 0.000
C6 0.0174(7) 0.0175(6) 0.0190(6) 0.0009(5) -0.0002(5) -0.0043(5)
C3 0.0195(7) 0.0214(7) 0.0156(6) -0.0048(6) -0.0004(6) 0.0016(5)
C5 0.0195(7) 0.0267(8) 0.0206(7) 0.0012(6) 0.0027(6) -0.0092(6)
N1 0.0141(6) 0.0112(5) 0.0168(5) -0.0004(4) 0.0021(4) 0.0007(4)
C1 0.0151(6) 0.0148(6) 0.0175(6) 0.0015(5) -0.0011(5) 0.0016(5)

loop_
_atom_type_symbol
_atom_type_description
_atom_type_scat_dispersion_real
_atom_type_scat_dispersion_imag
_atom_type_scat_source
C C 0.0033 0.0016 'International Tables Vol C Tables 4.2.6.8 and 6.1.1.4'
H H 0.0000 0.0000 'International Tables Vol C Tables 4.2.6.8 and 6.1.1.4'
N N 0.0061 0.0033 'International Tables Vol C Tables 4.2.6.8 and 6.1.1.4'
O O 0.0106 0.0060 'International Tables Vol C Tables 4.2.6.8 and 6.1.1.4'
Co Co 0.3494 0.9721 'International Tables Vol C Tables 4.2.6.8 and 6.1.1.4'

loop_
_geom_angle_atom_site_label_1
_geom_angle_atom_site_label_2
_geom_angle_atom_site_label_3
_geom_angle_site_symmetry_1
_geom_angle_site_symmetry_3
_geom_angle
_geom_angle_publ_flag
C1 O1 Co1 . . 123.28(8) ?
C1 O1 H1E . . 104.9(15) ?
Co1 O1 H1E . . 121.7(14) ?
C3 C2 C7 . . 118.74(14) ?
C3 C2 C1 . . 120.48(13) ?
C7 C2 C1 . . 120.78(13) ?
C5 C4 C3 . . 119.28(14) ?
C5 C4 H4 . . 120.4 ?
C3 C4 H4 . . 120.4 ?
O3 N2 O4 . . 123.42(12) ?
O3 N2 O2 . . 118.50(12) ?
O4 N2 O2 . . 118.08(12) ?
C6 C7 C2 . . 120.22(14) ?
C6 C7 N1 . . 120.72(13) ?
C2 C7 N1 . . 118.92(13) ?
N2 O2 Co1 . . 122.01(8) ?
O1 Co1 O1 . 4_556 84.64(6) y
O1 Co1 O2 . . 88.90(4) y
O1 Co1 O2 4_556 . 84.43(4) y
O1 Co1 O2 . 4_556 84.43(4) ?
O1 Co1 O2 4_556 4_556 88.90(4) ?
O2 Co1 O2 . 4_556 170.98(5) y
O1 Co1 N1 . 4_556 169.09(5) y
O1 Co1 N1 4_556 4_556 85.27(4) y
O2 Co1 N1 . 4_556 94.26(4) y
O2 Co1 N1 4_556 4_556 91.22(5) ?
O1 Co1 N1 . . 85.27(4) y
O1 Co1 N1 4_556 . 169.09(5) ?
O2 Co1 N1 . . 91.22(5) y
O2 Co1 N1 4_556 . 94.26(4) ?
N1 Co1 N1 4_556 . 105.07(7) y
C5 C6 C7 . . 119.95(14) ?
C5 C6 H6 . . 120.0 ?
C7 C6 H6 . . 120.0 ?
C2 C3 C4 . . 121.30(15) ?
C2 C3 H3 . . 119.3 ?
C4 C3 H3 . . 119.3 ?
C6 C5 C4 . . 120.50(14) ?
C6 C5 H5 . . 119.8 ?
C4 C5 H5 . . 119.8 ?
C7 N1 Co1 . . 113.56(9) ?
C7 N1 H1C . . 112.0(14) ?
Co1 N1 H1C . . 114.4(14) ?
C7 N1 H1D . . 112.5(16) ?
Co1 N1 H1D . . 100.0(16) ?
H1C N1 H1D . . 103(2) ?
O1 C1 C2 . . 109.76(11) ?
O1 C1 H1A . . 109.7 ?
C2 C1 H1A . . 109.7 ?
O1 C1 H1B . . 109.7 ?
C2 C1 H1B . . 109.7 ?
H1A C1 H1B . . 108.2 ?

loop_
_geom_bond_atom_site_label_1
_geom_bond_atom_site_label_2
_geom_bond_site_symmetry_2
_geom_bond_distance
_geom_bond_publ_flag
O3 N2 . 1.2338(15) ?
O4 N2 . 1.2356(16) ?
O1 C1 . 1.4485(17) ?
O1 Co1 . 2.1025(10) ?
O1 H1E . 0.83(2) ?
C2 C3 . 1.393(2) ?
C2 C7 . 1.408(2) ?
C2 C1 . 1.503(2) ?
C4 C5 . 1.392(2) ?
C4 C3 . 1.394(2) ?
C4 H4 . 0.9300 ?
N2 O2 . 1.3008(15) ?
C7 C6 . 1.394(2) ?
C7 N1 . 1.4378(19) ?
O2 Co1 . 2.1288(11) y
Co1 O1 4_556 2.1025(10) y
Co1 O2 4_556 2.1288(11) ?
Co1 N1 4_556 2.1463(12) ?
Co1 N1 . 2.1463(12) y
C6 C5 . 1.392(2) ?
C6 H6 . 0.9300 ?
C3 H3 . 0.9300 ?
C5 H5 . 0.9300 ?
N1 H1C . 0.88(2) ?
N1 H1D . 0.84(3) ?
C1 H1A . 0.9700 ?
C1 H1B . 0.9700 ?

loop_
_geom_hbond_atom_site_label_D
_geom_hbond_atom_site_label_H
_geom_hbond_atom_site_label_A
_geom_hbond_site_symmetry_A
_geom_hbond_distance_DH
_geom_hbond_distance_HA
_geom_hbond_distance_DA
_geom_hbond_angle_DHA
_geom_hbond_publ_flag
N1 H1C O3 5_556 0.88(2) 2.15(2) 2.9897(16) 158(2) yes
N1 H1D O4 4_456 0.84(3) 2.24(3) 3.0689(17) 169(2) yes
O1 H1E O2 5_566 0.84(2) 1.86(2) 2.6908(14) 172(2) yes
C1 H1B O4 4_456 0.9700 2.5400 3.4145(18) 151.00 yes

loop_
_geom_torsion_atom_site_label_1
_geom_torsion_atom_site_label_2
_geom_torsion_atom_site_label_3
_geom_torsion_atom_site_label_4
_geom_torsion_site_symmetry_1
_geom_torsion_site_symmetry_2
_geom_torsion_site_symmetry_3
_geom_torsion_site_symmetry_4
_geom_torsion
_geom_torsion_publ_flag
C3 C2 C7 C6 . . . . 0.2(2) ?
C1 C2 C7 C6 . . . . -179.79(13) ?
C3 C2 C7 N1 . . . . 175.93(13) ?
C1 C2 C7 N1 . . . . -4.0(2) ?
O3 N2 O2 Co1 . . . . -18.93(17) ?
O4 N2 O2 Co1 . . . . 160.75(10) ?
C1 O1 Co1 O1 . . . 4_556 -174.89(13) ?
C1 O1 Co1 O2 . . . . -90.38(11) ?
C1 O1 Co1 O2 . . . 4_556 95.70(11) ?
C1 O1 Co1 N1 . . . 4_556 162.6(2) ?
C1 O1 Co1 N1 . . . . 0.94(11) ?
N2 O2 Co1 O1 . . . . 145.62(10) ?
N2 O2 Co1 O1 . . . 4_556 -129.65(10) ?
N2 O2 Co1 N1 . . . 4_556 -44.83(10) ?
N2 O2 Co1 N1 . . . . 60.38(10) ?
C2 C7 C6 C5 . . . . 0.9(2) ?
N1 C7 C6 C5 . . . . -174.82(14) ?
C7 C2 C3 C4 . . . . -0.8(2) ?
C1 C2 C3 C4 . . . . 179.16(14) ?
C5 C4 C3 C2 . . . . 0.4(2) ?
C7 C6 C5 C4 . . . . -1.3(2) ?
C3 C4 C5 C6 . . . . 0.7(2) ?
C6 C7 N1 Co1 . . . . 120.28(12) ?
C2 C7 N1 Co1 . . . . -55.46(15) ?
O1 Co1 N1 C7 . . . . 49.56(10) ?
O1 Co1 N1 C7 4_556 . . . 72.1(3) ?
O2 Co1 N1 C7 . . . . 138.36(10) ?
O2 Co1 N1 C7 4_556 . . . -34.48(10) ?
N1 Co1 N1 C7 4_556 . . . -126.90(11) ?
Co1 O1 C1 C2 . . . . -49.00(15) ?
C3 C2 C1 O1 . . . . -119.95(14) ?
C7 C2 C1 O1 . . . . 60.01(17) ?
